data_7150431
loop_
_publ_author_name
'Donohoe, Timothy J.'
'Johnson, Dale J.'
'Mace, Laura H.'
'Thomas, Rhian E.'
'Chiu, Jessica Y. K.'
'Rodrigues, Jason S.'
'Compton, Richard G.'
'Banks, Craig E.'
'Tomcik, Peter'
'Bamford, Mark J.'
'Ichihara, Osamu'

_publ_section_title
;
 The ammonia-free partial reduction of substituted pyridinium salts.
;
_journal_issue 6
_journal_name_full 'Organic &amp; biomolecular chemistry'
_journal_page_first 1071
_journal_page_last 1084
_journal_paper_doi 10.1039/b517462g
_journal_volume 4
_journal_year 2006
_chemical_compound_source
;
synthesis as described
;
_chemical_formula_moiety ' C19 H23 N1 O4 '
_chemical_formula_sum 'C19 H23 N O4'
_chemical_formula_weight 329.40
_chemical_name_systematic
;
?
;
_space_group_IT_number 14
_symmetry_cell_setting monoclinic
_symmetry_space_group_name_Hall '-P 2ybc'
_symmetry_space_group_name_H-M 'P 1 21/c 1'
_atom_sites_solution_hydrogens geom
_atom_sites_solution_primary direct
_cell_angle_alpha 90
_cell_angle_beta 100.6130(9)
_cell_angle_gamma 90
_cell_formula_units_Z 4
_cell_length_a 8.0683(2)
_cell_length_b 10.3413(2)
_cell_length_c 20.1216(4)
_cell_measurement_reflns_used 13884
_cell_measurement_temperature 150
_cell_measurement_theta_max 28
_cell_measurement_theta_min 5
_cell_volume 1650.16(6)
_computing_cell_refinement
;
KappaCCD software 'DENZO' (Otwinowski & Minor, 1996)
;
_computing_data_collection
;
KappaCCD software 'Collect' (Nonius, 2000)
;
_computing_data_reduction
;
KappaCCD software 'DENZO' (Otwinowski & Minor, 1996)
;
_computing_publication_material
;
CRYSTALS (Watkin et al, 2001)
;
_computing_structure_refinement
;
CRYSTALS (Watkin et al, 2001)
;
_computing_structure_solution 'SIR92 (Giacovazzo et al, 1992)'
_diffrn_ambient_temperature 150
_diffrn_measured_fraction_theta_full 0.990
_diffrn_measured_fraction_theta_max 0.974
_diffrn_measurement_device_type
;
Nonius KappaCCD
;
_diffrn_measurement_method \w
_diffrn_radiation_monochromator graphite
_diffrn_radiation_type 'Mo K\a'
_diffrn_radiation_wavelength 0.71073
_diffrn_reflns_av_R_equivalents 0.030
_diffrn_reflns_limit_h_max 10
_diffrn_reflns_limit_h_min -10
_diffrn_reflns_limit_k_max 13
_diffrn_reflns_limit_k_min -13
_diffrn_reflns_limit_l_max 26
_diffrn_reflns_limit_l_min -26
_diffrn_reflns_number 13884
_diffrn_reflns_theta_full 25.823
_diffrn_reflns_theta_max 27.472
_diffrn_reflns_theta_min 5.142
_diffrn_standards_decay_% 0.00
_diffrn_standards_interval_count 0
_diffrn_standards_interval_time 0
_diffrn_standards_number 0
_exptl_absorpt_coefficient_mu 0.093
_exptl_absorpt_correction_T_max 0.97
_exptl_absorpt_correction_T_min 0.95
_exptl_absorpt_correction_type multi-scan
_exptl_absorpt_process_details
;
Denzo/Scalepack (Otwinowski & Minor, 1996)
;
_exptl_crystal_colour ' colourless '
_exptl_crystal_density_diffrn 1.326
_exptl_crystal_description ' prism '
_exptl_crystal_F_000 704
_exptl_crystal_size_max 0.50
_exptl_crystal_size_mid 0.34
_exptl_crystal_size_min 0.32
_refine_diff_density_max 0.29
_refine_diff_density_min -0.18
_refine_ls_extinction_method None
_refine_ls_goodness_of_fit_ref 1.0912
_refine_ls_hydrogen_treatment noref
_refine_ls_matrix_type full
_refine_ls_number_parameters 217
_refine_ls_number_reflns 2772
_refine_ls_number_restraints 0
_refine_ls_R_factor_all 0.0560
_refine_ls_R_factor_gt 0.0397
_refine_ls_shift/su_max 0.002929
_refine_ls_structure_factor_coef F
_refine_ls_weighting_details
;
Method, part 1, Chebychev polynomial, (Watkin, 1994, Prince, 1982)
[weight] = 1.0/[A~0~*T~0~(x)+A~1~*T~1~(x) ... +A~n-1~]*T~n-1~(x)]
where A~i~ are the Chebychev coefficients listed below and x= Fcalc/Fmax
Method = Robust Weighting (Prince, 1982)
W = [weight] * [1-(deltaF/6*sigmaF)^2^]^2^
A~i~ are:
1.12 0.303 0.655
;
_refine_ls_weighting_scheme calc
_refine_ls_wR_factor_all 0.0521
_refine_ls_wR_factor_gt 0.0463
_refine_ls_wR_factor_ref 0.0463
_reflns_limit_h_max 10
_reflns_limit_h_min -10
_reflns_limit_k_max 13
_reflns_limit_k_min 0
_reflns_limit_l_max 26
_reflns_limit_l_min 0
_reflns_number_gt 2772
_reflns_number_total 3656
_reflns_threshold_expression I>3.00u(I)
_cod_data_source_file b517462g.txt
_cod_data_source_block ARC813
_cod_depositor_comments
;
The following automatic conversions were performed:
'_symmetry_cell_setting' value 'Monoclinic' changed to 'monoclinic'
according to '/home/saulius/struct/CIF-dictionaries/cif_core.dic'
dictionary named 'cif_core.dic' version 2.4.1 from 2010-06-29.

Automatic conversion script
Id: cif_fix_enum 1527 2010-12-29 10:47:43Z saulius 
;
_cod_original_sg_symbol_H-M 'P 1 21/c 1 '
_cod_original_formula_sum ' C19 H23 N1 O4 '
_cod_database_code 7150431

loop_
_symmetry_equiv_pos_as_xyz
x,y,z
-x,-y,-z
-x,y+1/2,-z+1/2
x,-y+1/2,z+1/2

loop_
_atom_site_label
_atom_site_type_symbol
_atom_site_fract_x
_atom_site_fract_y
_atom_site_fract_z
_atom_site_U_iso_or_equiv
_atom_site_occupancy
_atom_site_adp_type
N1 N 0.37957(13) 0.55947(10) 0.10769(5) 0.0171 1.0000 Uani
C1 C 0.49902(17) 0.48372(12) 0.08846(7) 0.0201 1.0000 Uani
C2 C 0.66891(17) 0.50319(13) 0.10474(7) 0.0226 1.0000 Uani
C3 C 0.73616(17) 0.60204(13) 0.15219(7) 0.0204 1.0000 Uani
C4 C 0.60598(17) 0.67007(12) 0.18503(7) 0.0192 1.0000 Uani
C5 C 0.57578(18) 0.59341(14) 0.24708(7) 0.0243 1.0000 Uani
C6 C 0.4541(2) 0.66499(17) 0.28369(8) 0.0323 1.0000 Uani
C7 C 0.28704(19) 0.69126(17) 0.23600(8) 0.0317 1.0000 Uani
C8 C 0.31246(18) 0.75823(14) 0.17113(8) 0.0260 1.0000 Uani
C9 C 0.43783(16) 0.68741(12) 0.13494(7) 0.0187 1.0000 Uani
C10 C 0.20007(16) 0.53419(13) 0.07793(7) 0.0210 1.0000 Uani
C11 C 0.15130(16) 0.39418(13) 0.08557(7) 0.0197 1.0000 Uani
C12 C 0.10688(17) 0.35143(13) 0.14542(7) 0.0217 1.0000 Uani
C13 C 0.06032(17) 0.22347(13) 0.15383(7) 0.0221 1.0000 Uani
C14 C 0.05850(17) 0.13629(13) 0.10120(7) 0.0233 1.0000 Uani
C15 C 0.1012(2) 0.17730(15) 0.04045(8) 0.0294 1.0000 Uani
C16 C 0.14655(19) 0.30520(15) 0.03314(7) 0.0265 1.0000 Uani
O1 O 0.01642(15) 0.00811(10) 0.10409(6) 0.0327 1.0000 Uani
C17 C -0.0485(2) -0.03443(15) 0.16174(8) 0.0301 1.0000 Uani
O2 O 0.88756(12) 0.62641(11) 0.17003(6) 0.0294 1.0000 Uani
C18 C 0.46868(18) 0.77918(13) 0.07785(7) 0.0235 1.0000 Uani
O3 O 0.55973(17) 0.87177(12) 0.08746(6) 0.0450 1.0000 Uani
O4 O 0.37611(13) 0.74886(10) 0.01815(5) 0.0271 1.0000 Uani
C19 C 0.3846(2) 0.84023(16) -0.03589(8) 0.0338 1.0000 Uani
H11 H 0.4594 0.4068 0.0598 0.0242 1.0000 Uiso
H21 H 0.7470 0.4483 0.0835 0.0276 1.0000 Uiso
H41 H 0.6506 0.7579 0.1994 0.0230 1.0000 Uiso
H51 H 0.6857 0.5813 0.2787 0.0289 1.0000 Uiso
H52 H 0.5271 0.5070 0.2321 0.0289 1.0000 Uiso
H61 H 0.5057 0.7491 0.3011 0.0392 1.0000 Uiso
H62 H 0.4323 0.6111 0.3225 0.0392 1.0000 Uiso
H71 H 0.2158 0.7478 0.2597 0.0393 1.0000 Uiso
H72 H 0.2280 0.6071 0.2240 0.0393 1.0000 Uiso
H81 H 0.3557 0.8476 0.1826 0.0315 1.0000 Uiso
H82 H 0.2011 0.7632 0.1397 0.0315 1.0000 Uiso
H101 H 0.1274 0.5903 0.1012 0.0247 1.0000 Uiso
H102 H 0.1808 0.5562 0.0287 0.0247 1.0000 Uiso
H121 H 0.1084 0.4140 0.1834 0.0263 1.0000 Uiso
H131 H 0.0286 0.1948 0.1973 0.0270 1.0000 Uiso
H151 H 0.0992 0.1148 0.0024 0.0355 1.0000 Uiso
H161 H 0.1764 0.3342 -0.0106 0.0318 1.0000 Uiso
H171 H -0.0739 -0.1290 0.1576 0.0366 1.0000 Uiso
H172 H 0.0371 -0.0183 0.2036 0.0366 1.0000 Uiso
H173 H -0.1542 0.0142 0.1644 0.0366 1.0000 Uiso
H191 H 0.3114 0.8094 -0.0785 0.0399 1.0000 Uiso
H192 H 0.3445 0.9269 -0.0234 0.0399 1.0000 Uiso
H193 H 0.5037 0.8473 -0.0429 0.0399 1.0000 Uiso

loop_
_atom_site_aniso_label
_atom_site_aniso_U_11
_atom_site_aniso_U_22
_atom_site_aniso_U_33
_atom_site_aniso_U_23
_atom_site_aniso_U_13
_atom_site_aniso_U_12
N1 0.0145(5) 0.0160(5) 0.0205(5) 0.0011(4) 0.0026(4) -0.0018(4)
C1 0.0227(7) 0.0177(6) 0.0202(6) -0.0012(5) 0.0049(5) -0.0006(5)
C2 0.0199(7) 0.0221(7) 0.0269(7) -0.0037(5) 0.0072(5) 0.0016(5)
C3 0.0184(6) 0.0202(6) 0.0229(6) 0.0024(5) 0.0049(5) -0.0006(5)
C4 0.0184(6) 0.0192(6) 0.0198(6) -0.0013(5) 0.0030(5) -0.0017(5)
C5 0.0247(7) 0.0279(7) 0.0197(6) 0.0021(5) 0.0019(5) -0.0040(5)
C6 0.0319(8) 0.0433(9) 0.0229(7) -0.0054(6) 0.0078(6) -0.0077(7)
C7 0.0254(8) 0.0416(9) 0.0311(8) -0.0094(7) 0.0129(6) -0.0029(6)
C8 0.0221(7) 0.0235(7) 0.0331(7) -0.0076(6) 0.0072(6) 0.0026(5)
C9 0.0199(6) 0.0163(6) 0.0199(6) -0.0010(5) 0.0037(5) 0.0006(5)
C10 0.0158(6) 0.0213(6) 0.0246(6) 0.0033(5) 0.0001(5) -0.0024(5)
C11 0.0137(6) 0.0211(6) 0.0231(6) 0.0021(5) 0.0005(5) -0.0010(5)
C12 0.0201(6) 0.0211(6) 0.0244(6) -0.0018(5) 0.0060(5) 0.0000(5)
C13 0.0207(7) 0.0223(7) 0.0246(6) 0.0018(5) 0.0070(5) -0.0007(5)
C14 0.0191(7) 0.0201(6) 0.0306(7) -0.0010(5) 0.0043(5) -0.0034(5)
C15 0.0327(8) 0.0294(8) 0.0268(7) -0.0085(6) 0.0072(6) -0.0089(6)
C16 0.0271(7) 0.0306(7) 0.0217(6) -0.0005(6) 0.0041(5) -0.0076(6)
O1 0.0423(7) 0.0199(5) 0.0392(6) -0.0051(4) 0.0159(5) -0.0092(4)
C17 0.0275(8) 0.0227(7) 0.0414(9) 0.0019(6) 0.0101(6) -0.0037(6)
O2 0.0170(5) 0.0314(6) 0.0395(6) -0.0058(5) 0.0044(4) -0.0029(4)
C18 0.0256(7) 0.0183(6) 0.0259(7) 0.0029(5) 0.0032(5) 0.0003(5)
O3 0.0560(8) 0.0330(6) 0.0393(7) 0.0126(5) -0.0086(6) -0.0238(6)
O4 0.0336(6) 0.0242(5) 0.0220(5) 0.0064(4) 0.0011(4) -0.0049(4)
C19 0.0400(9) 0.0311(8) 0.0287(8) 0.0134(6) 0.0018(7) -0.0035(7)

loop_
_atom_type_symbol
_atom_type_scat_dispersion_real
_atom_type_scat_dispersion_imag
_atom_type_scat_Cromer_Mann_a1
_atom_type_scat_Cromer_Mann_b1
_atom_type_scat_Cromer_Mann_a2
_atom_type_scat_Cromer_Mann_b2
_atom_type_scat_Cromer_Mann_a3
_atom_type_scat_Cromer_Mann_b3
_atom_type_scat_Cromer_Mann_a4
_atom_type_scat_Cromer_Mann_b4
_atom_type_scat_Cromer_Mann_c
_atom_type_scat_source
'C ' 0.0033 0.0016 2.3100 20.8439 1.0200 10.2075 1.5886 0.5687 0.8650 51.6512 0.2156 International_Tables_Vol_IV_Table_2.2B
'H ' 0.0000 0.0000 0.4930 10.5109 0.3229 26.1257 0.1402 3.1424 0.0408 57.7998 0.0030 International_Tables_Vol_IV_Table_2.2B
'N ' 0.0061 0.0033 12.2126 0.0057 3.1322 9.8933 2.0125 28.9975 1.1663 0.5826 -11.5290 International_Tables_Vol_IV_Table_2.2B
'O ' 0.0106 0.0060 3.0485 13.2771 2.2868 5.7011 1.5463 0.3239 0.8670 32.9089 0.2508 International_Tables_Vol_IV_Table_2.2B

loop_
_geom_angle_atom_site_label_1
_geom_angle_site_symmetry_1
_geom_angle_atom_site_label_2
_geom_angle_site_symmetry_2
_geom_angle_atom_site_label_3
_geom_angle_site_symmetry_3
_geom_angle
_geom_angle_publ_flag
C1 . N1 . C9 . 115.50(10) yes
C1 . N1 . C10 . 118.43(11) yes
C9 . N1 . C10 . 121.87(10) yes
N1 . C1 . C2 . 125.67(12) yes
N1 . C1 . H11 . 117.164 no
C2 . C1 . H11 . 117.164 no
C1 . C2 . C3 . 120.32(12) yes
C1 . C2 . H21 . 119.839 no
C3 . C2 . H21 . 119.839 no
C2 . C3 . C4 . 114.44(11) yes
C2 . C3 . O2 . 124.87(12) yes
C4 . C3 . O2 . 120.49(12) yes
C3 . C4 . C5 . 109.99(11) yes
C3 . C4 . C9 . 111.47(11) yes
C5 . C4 . C9 . 109.79(11) yes
C3 . C4 . H41 . 107.867 no
C5 . C4 . H41 . 109.606 no
C9 . C4 . H41 . 108.069 no
C4 . C5 . C6 . 110.81(12) yes
C4 . C5 . H51 . 109.138 no
C6 . C5 . H51 . 109.138 no
C4 . C5 . H52 . 109.138 no
C6 . C5 . H52 . 109.138 no
H51 . C5 . H52 . 109.467 no
C5 . C6 . C7 . 110.81(12) yes
C5 . C6 . H61 . 109.137 no
C7 . C6 . H61 . 109.138 no
C5 . C6 . H62 . 109.137 no
C7 . C6 . H62 . 109.138 no
H61 . C6 . H62 . 109.467 no
C6 . C7 . C8 . 112.11(12) yes
C6 . C7 . H71 . 108.810 no
C8 . C7 . H71 . 108.809 no
C6 . C7 . H72 . 108.810 no
C8 . C7 . H72 . 108.810 no
H71 . C7 . H72 . 109.467 no
C7 . C8 . C9 . 113.16(12) yes
C7 . C8 . H81 . 108.542 no
C9 . C8 . H81 . 108.542 no
C7 . C8 . H82 . 108.542 no
C9 . C8 . H82 . 108.542 no
H81 . C8 . H82 . 109.467 no
N1 . C9 . C4 . 108.65(10) yes
N1 . C9 . C8 . 114.27(11) yes
C4 . C9 . C8 . 108.78(11) yes
N1 . C9 . C18 . 111.00(10) yes
C4 . C9 . C18 . 108.30(11) yes
C8 . C9 . C18 . 105.65(11) yes
N1 . C10 . C11 . 112.30(11) yes
N1 . C10 . H101 . 108.761 no
C11 . C10 . H101 . 108.760 no
N1 . C10 . H102 . 108.760 no
C11 . C10 . H102 . 108.760 no
H101 . C10 . H102 . 109.467 no
C10 . C11 . C12 . 120.32(12) yes
C10 . C11 . C16 . 121.66(12) yes
C12 . C11 . C16 . 118.01(12) yes
C11 . C12 . C13 . 121.68(12) yes
C11 . C12 . H121 . 119.162 no
C13 . C12 . H121 . 119.162 no
C12 . C13 . C14 . 119.26(12) yes
C12 . C13 . H131 . 120.370 no
C14 . C13 . H131 . 120.371 no
C13 . C14 . C15 . 120.06(13) yes
C13 . C14 . O1 . 124.25(13) yes
C15 . C14 . O1 . 115.69(13) yes
C14 . C15 . C16 . 119.66(13) yes
C14 . C15 . H151 . 120.169 no
C16 . C15 . H151 . 120.169 no
C11 . C16 . C15 . 121.32(13) yes
C11 . C16 . H161 . 119.339 no
C15 . C16 . H161 . 119.339 no
C14 . O1 . C17 . 117.57(11) yes
O1 . C17 . H171 . 109.467 no
O1 . C17 . H172 . 109.467 no
H171 . C17 . H172 . 109.476 no
O1 . C17 . H173 . 109.467 no
H171 . C17 . H173 . 109.476 no
H172 . C17 . H173 . 109.476 no
C9 . C18 . O3 . 123.21(13) yes
C9 . C18 . O4 . 112.72(11) yes
O3 . C18 . O4 . 123.95(13) yes
C18 . O4 . C19 . 115.28(11) yes
O4 . C19 . H191 . 109.467 no
O4 . C19 . H192 . 109.467 no
H191 . C19 . H192 . 109.476 no
O4 . C19 . H193 . 109.467 no
H191 . C19 . H193 . 109.476 no
H192 . C19 . H193 . 109.476 no

loop_
_geom_bond_atom_site_label_1
_geom_bond_site_symmetry_1
_geom_bond_atom_site_label_2
_geom_bond_site_symmetry_2
_geom_bond_distance
_geom_bond_publ_flag
N1 . C1 . 1.3527(17) yes
N1 . C9 . 1.4755(16) yes
N1 . C10 . 1.4848(16) yes
C1 . C2 . 1.3643(19) yes
C1 . H11 . 1.000 no
C2 . C3 . 1.4353(19) yes
C2 . H21 . 1.000 no
C3 . C4 . 1.5134(18) yes
C3 . O2 . 1.2341(17) yes
C4 . C5 . 1.5358(19) yes
C4 . C9 . 1.5443(18) yes
C4 . H41 . 1.000 no
C5 . C6 . 1.524(2) yes
C5 . H51 . 1.000 no
C5 . H52 . 1.000 no
C6 . C7 . 1.528(2) yes
C6 . H61 . 1.000 no
C6 . H62 . 1.000 no
C7 . C8 . 1.524(2) yes
C7 . H71 . 1.000 no
C7 . H72 . 1.000 no
C8 . C9 . 1.5366(18) yes
C8 . H81 . 1.000 no
C8 . H82 . 1.000 no
C9 . C18 . 1.5451(19) yes
C10 . C11 . 1.5156(18) yes
C10 . H101 . 1.000 no
C10 . H102 . 1.000 no
C11 . C12 . 1.3903(19) yes
C11 . C16 . 1.395(2) yes
C12 . C13 . 1.3944(19) yes
C12 . H121 . 1.000 no
C13 . C14 . 1.389(2) yes
C13 . H131 . 1.000 no
C14 . C15 . 1.396(2) yes
C14 . O1 . 1.3722(17) yes
C15 . C16 . 1.387(2) yes
C15 . H151 . 1.000 no
C16 . H161 . 1.000 no
O1 . C17 . 1.4273(19) yes
C17 . H171 . 1.000 no
C17 . H172 . 1.000 no
C17 . H173 . 1.000 no
C18 . O3 . 1.2007(18) yes
C18 . O4 . 1.3301(17) yes
O4 . C19 . 1.4516(17) yes
C19 . H191 . 1.000 no
C19 . H192 . 1.000 no
C19 . H193 . 1.000 no
